data_7203229
loop_
_publ_author_name
'McKay, Scott E.'
'Wheeler, Kraig A.'
'Blackstock, Silas C.'

_publ_section_title
;
 A molecular salt of tricyanomethanide anion and a
 N,N&#x2032;-dianisylphenazinium dication: cooperative affects of
 methoxy&#x22EF;methoxy and C&#xE002;N&#x22EF;N+ intermolecular
 contacts
;
_journal_issue 2
_journal_name_full CrystEngComm
_journal_page_first 129
_journal_paper_doi 10.1039/b516674h
_journal_volume 8
_journal_year 2006
_chemical_formula_moiety 'C28 H26 N2 O4, C4 N3 '
_chemical_formula_sum 'C32 H26 N5 O4'
_chemical_formula_weight 544.58
_chemical_name_systematic
;
2,7-Dimethoxy-5,10-bis(p-anisyl)-5,10-dihydrophenazine tricyanomethanide
;
_space_group_IT_number 15
_symmetry_cell_setting monoclinic
_symmetry_space_group_name_Hall '-C 2yc'
_symmetry_space_group_name_H-M 'C 1 2/c 1'
_atom_sites_solution_hydrogens geom
_atom_sites_solution_primary direct
_atom_sites_solution_secondary difmap
_cell_angle_alpha 90.00
_cell_angle_beta 104.85(3)
_cell_angle_gamma 90.00
_cell_formula_units_Z 4
_cell_length_a 16.4791(9)
_cell_length_b 21.8079(12)
_cell_length_c 7.8598(4)
_cell_measurement_temperature 173(2)
_cell_volume 2730.3(5)
_computing_cell_refinement 'Bruker SMART v5.625 (Bruker, 2001a)'
_computing_data_collection 'Bruker SMART v5.625 (Bruker, 2001a)'
_computing_data_reduction
;
Bruker SAINT v6.36A (Bruker, 2002), Bruker XPREP v6.12 (Bruker, 2001b)
;
_computing_molecular_graphics 'X-SEED, Barbour, 2001'
_computing_publication_material 'X-SEED, Barbour, 2001'
_computing_structure_refinement 'Bruker SHELXTL v6.14 (Bruker, 2000)'
_computing_structure_solution 'Bruker SHELXTL v6.14 (Bruker, 2000)'
_diffrn_ambient_temperature 173(2)
_diffrn_measured_fraction_theta_full 0.994
_diffrn_measured_fraction_theta_max 0.994
_diffrn_measurement_device_type 'Bruker Apex CCD'
_diffrn_measurement_method '\f and \w scans'
_diffrn_radiation_monochromator graphite
_diffrn_radiation_source 'fine-focus sealed tube'
_diffrn_radiation_type MoK\a
_diffrn_radiation_wavelength 0.71073
_diffrn_reflns_av_R_equivalents 0.0337
_diffrn_reflns_av_sigmaI/netI 0.0436
_diffrn_reflns_limit_h_max 10
_diffrn_reflns_limit_h_min -19
_diffrn_reflns_limit_k_max 25
_diffrn_reflns_limit_k_min -26
_diffrn_reflns_limit_l_max 9
_diffrn_reflns_limit_l_min -9
_diffrn_reflns_number 7248
_diffrn_reflns_theta_full 25.35
_diffrn_reflns_theta_max 25.35
_diffrn_reflns_theta_min 1.58
_diffrn_standards_decay_% 0
_diffrn_standards_interval_time variable
_diffrn_standards_number 453
_exptl_absorpt_coefficient_mu 0.090
_exptl_absorpt_correction_type none
_exptl_crystal_colour colorless
_exptl_crystal_density_diffrn 1.325
_exptl_crystal_density_method 'not measured'
_exptl_crystal_description 'transparent block'
_exptl_crystal_F_000 1140
_exptl_crystal_size_max 0.60
_exptl_crystal_size_mid 0.40
_exptl_crystal_size_min 0.32
_refine_diff_density_max 0.216
_refine_diff_density_min -0.417
_refine_diff_density_rms 0.075
_refine_ls_extinction_method none
_refine_ls_goodness_of_fit_ref 1.104
_refine_ls_hydrogen_treatment constr
_refine_ls_matrix_type full
_refine_ls_number_parameters 189
_refine_ls_number_reflns 2497
_refine_ls_number_restraints 0
_refine_ls_restrained_S_all 1.104
_refine_ls_R_factor_all 0.0833
_refine_ls_R_factor_gt 0.0574
_refine_ls_shift/su_max 0.000
_refine_ls_shift/su_mean 0.000
_refine_ls_structure_factor_coef Fsqd
_refine_ls_weighting_details 'calc w=1/[\s^2^(Fo^2^)+(0.0871P)^2^+1.4252P] where P=(Fo^2^+2Fc^2^)/3'
_refine_ls_weighting_scheme calc
_refine_ls_wR_factor_gt 0.1461
_refine_ls_wR_factor_ref 0.1652
_reflns_number_gt 1834
_reflns_number_total 2497
_reflns_threshold_expression >2sigma(I)
_cod_data_source_file b516674h.txt
_cod_data_source_block compound_1
_cod_depositor_comments
;
The following automatic conversions were performed:
'_symmetry_cell_setting' value 'Monoclinic' changed to 'monoclinic'
according to '/home/saulius/struct/CIF-dictionaries/cif_core.dic'
dictionary named 'cif_core.dic' version 2.4.1 from
2010-06-29.

'_geom_torsion_publ_flag' value 'Y' changed to 'y' according
to '/home/saulius/struct/CIF-dictionaries/cif_core.dic' dictionary named
'cif_core.dic' version 2.4.1 from 2010-06-29 (3 times).

Automatic conversion script
Id: cif_fix_enum 1527 2010-12-29 10:47:43Z saulius 
;
_cod_original_cell_volume 2730.2(3)
_cod_original_sg_symbol_H-M C2/c
_cod_database_code 7203229

loop_
_symmetry_equiv_pos_as_xyz
'x, y, z'
'-x, y, -z+1/2'
'x+1/2, y+1/2, z'
'-x+1/2, y+1/2, -z+1/2'
'-x, -y, -z'
'x, -y, z-1/2'
'-x+1/2, -y+1/2, -z'
'x+1/2, -y+1/2, z-1/2'

loop_
_atom_site_label
_atom_site_type_symbol
_atom_site_fract_x
_atom_site_fract_y
_atom_site_fract_z
_atom_site_U_iso_or_equiv
_atom_site_adp_type
_atom_site_occupancy
_atom_site_symmetry_multiplicity
_atom_site_calc_flag
_atom_site_refinement_flags
_atom_site_disorder_assembly
_atom_site_disorder_group
O1 O 0.40583(11) 0.44784(7) 1.1568(2) 0.0414(5) Uani 1 1 d . . .
O2 O 0.10497(11) 0.44138(8) 0.2786(2) 0.0416(5) Uani 1 1 d . . .
N1 N 0.22241(12) 0.28707(8) 0.8532(2) 0.0268(5) Uani 1 1 d . . .
N2 N 0.08789(16) 0.29346(11) 0.0779(3) 0.0510(7) Uani 1 1 d . . .
N3 N 0.0000 0.11722(14) 0.2500 0.0601(11) Uani 1 2 d S . .
C1 C 0.37274(15) 0.39037(10) 1.1416(3) 0.0313(6) Uani 1 1 d . . .
C2 C 0.31359(14) 0.36920(10) 0.9966(3) 0.0298(5) Uani 1 1 d . . .
H2 H 0.2942 0.3949 0.8968 0.036 Uiso 1 1 calc R . .
C3 C 0.28189(14) 0.30914(10) 0.9973(3) 0.0274(5) Uani 1 1 d . . .
C4 C 0.18949(15) 0.22819(9) 0.8535(3) 0.0263(5) Uani 1 1 d . . .
C5 C 0.12841(15) 0.20586(10) 0.7093(3) 0.0303(6) Uani 1 1 d . . .
H5 H 0.1079 0.2313 0.6094 0.036 Uiso 1 1 calc R . .
C6 C 0.09757(15) 0.14716(11) 0.7109(3) 0.0324(6) Uani 1 1 d . . .
H6 H 0.0562 0.1322 0.6121 0.039 Uiso 1 1 calc R . .
C7 C 0.19235(15) 0.32607(10) 0.7012(3) 0.0276(5) Uani 1 1 d . . .
C8 C 0.23968(16) 0.33282(11) 0.5822(3) 0.0332(6) Uani 1 1 d . . .
H8 H 0.2912 0.3112 0.5985 0.040 Uiso 1 1 calc R . .
C9 C 0.21234(16) 0.37125(11) 0.4375(3) 0.0335(6) Uani 1 1 d . . .
H9 H 0.2451 0.3762 0.3551 0.040 Uiso 1 1 calc R . .
C10 C 0.13678(15) 0.40224(10) 0.4147(3) 0.0314(6) Uani 1 1 d . . .
C11 C 0.08904(16) 0.39469(11) 0.5343(3) 0.0366(6) Uani 1 1 d . . .
H11 H 0.0371 0.4157 0.5175 0.044 Uiso 1 1 calc R . .
C12 C 0.11670(15) 0.35667(11) 0.6785(3) 0.0338(6) Uani 1 1 d . . .
H12 H 0.0841 0.3516 0.7612 0.041 Uiso 1 1 calc R . .
C13 C 0.3849(2) 0.48670(12) 1.0056(4) 0.0515(8) Uani 1 1 d . . .
H13A H 0.4007 0.4665 0.9074 0.077 Uiso 1 1 calc R . .
H13B H 0.4153 0.5256 1.0324 0.077 Uiso 1 1 calc R . .
H13C H 0.3244 0.4946 0.9733 0.077 Uiso 1 1 calc R . .
C14 C 0.14888(19) 0.44620(12) 0.1443(3) 0.0450(7) Uani 1 1 d . . .
H14A H 0.2039 0.4651 0.1934 0.067 Uiso 1 1 calc R . .
H14B H 0.1164 0.4716 0.0479 0.067 Uiso 1 1 calc R . .
H14C H 0.1565 0.4052 0.0996 0.067 Uiso 1 1 calc R . .
C15 C 0.04844(17) 0.26742(11) 0.1551(3) 0.0354(6) Uani 1 1 d . . .
C16 C 0.0000 0.23530(15) 0.2500 0.0332(8) Uani 1 2 d S . .
C17 C 0.0000 0.17062(17) 0.2500 0.0403(9) Uani 1 2 d S . .

loop_
_atom_site_aniso_label
_atom_site_aniso_U_11
_atom_site_aniso_U_22
_atom_site_aniso_U_33
_atom_site_aniso_U_23
_atom_site_aniso_U_13
_atom_site_aniso_U_12
O1 0.0499(11) 0.0282(9) 0.0408(10) 0.0000(7) 0.0018(8) -0.0111(8)
O2 0.0480(11) 0.0339(9) 0.0418(10) 0.0136(8) 0.0095(8) 0.0078(8)
N1 0.0289(10) 0.0260(10) 0.0244(10) 0.0003(7) 0.0047(8) -0.0009(8)
N2 0.0574(16) 0.0407(13) 0.0649(16) -0.0052(12) 0.0340(14) -0.0030(11)
N3 0.096(3) 0.0286(18) 0.049(2) 0.000 0.0070(19) 0.000
C1 0.0323(13) 0.0271(12) 0.0352(13) -0.0021(10) 0.0101(10) -0.0037(10)
C2 0.0322(13) 0.0263(12) 0.0301(12) 0.0001(9) 0.0067(10) 0.0014(10)
C3 0.0268(12) 0.0280(12) 0.0280(12) -0.0017(9) 0.0079(10) 0.0009(9)
C4 0.0277(12) 0.0241(11) 0.0280(12) -0.0021(9) 0.0089(9) 0.0003(9)
C5 0.0316(13) 0.0313(12) 0.0266(11) 0.0004(9) 0.0051(10) 0.0010(10)
C6 0.0306(13) 0.0325(13) 0.0314(12) -0.0048(10) 0.0032(10) -0.0035(10)
C7 0.0318(13) 0.0242(11) 0.0253(11) -0.0014(9) 0.0047(10) -0.0019(9)
C8 0.0336(14) 0.0340(13) 0.0319(13) -0.0002(10) 0.0080(10) 0.0069(10)
C9 0.0377(14) 0.0326(12) 0.0320(13) 0.0026(10) 0.0122(11) 0.0008(11)
C10 0.0364(14) 0.0242(11) 0.0305(12) 0.0023(9) 0.0029(11) -0.0013(10)
C11 0.0311(13) 0.0321(13) 0.0455(14) 0.0074(11) 0.0077(11) 0.0063(10)
C12 0.0300(13) 0.0340(13) 0.0395(14) 0.0012(10) 0.0127(11) -0.0010(11)
C13 0.069(2) 0.0309(13) 0.0477(16) 0.0058(12) 0.0025(15) -0.0163(13)
C14 0.0553(18) 0.0389(14) 0.0411(15) 0.0101(11) 0.0130(13) -0.0018(13)
C15 0.0389(14) 0.0294(12) 0.0381(14) -0.0049(11) 0.0100(12) 0.0044(11)
C16 0.040(2) 0.0255(16) 0.0339(18) 0.000 0.0089(16) 0.000
C17 0.049(2) 0.038(2) 0.0297(18) 0.000 0.0025(16) 0.000

loop_
_atom_type_symbol
_atom_type_description
_atom_type_scat_dispersion_real
_atom_type_scat_dispersion_imag
_atom_type_scat_source
C C 0.0033 0.0016 'International Tables Vol C Tables 4.2.6.8 and 6.1.1.4'
H H 0.0000 0.0000 'International Tables Vol C Tables 4.2.6.8 and 6.1.1.4'
N N 0.0061 0.0033 'International Tables Vol C Tables 4.2.6.8 and 6.1.1.4'
O O 0.0106 0.0060 'International Tables Vol C Tables 4.2.6.8 and 6.1.1.4'

loop_
_geom_angle_atom_site_label_1
_geom_angle_atom_site_label_2
_geom_angle_atom_site_label_3
_geom_angle
_geom_angle_site_symmetry_1
_geom_angle_site_symmetry_3
_geom_angle_publ_flag
C1 O1 C13 117.89(18) . . ?
C10 O2 C14 117.4(2) . . ?
C3 N1 C4 120.97(18) . . y
C3 N1 C7 119.56(18) . . y
C4 N1 C7 119.45(17) . . y
O1 C1 C2 124.4(2) . . ?
O1 C1 C6 114.7(2) . 7_557 ?
C2 C1 C6 120.8(2) . 7_557 ?
C1 C2 C3 119.5(2) . . ?
C1 C2 H2 120.2 . . ?
C3 C2 H2 120.2 . . ?
N1 C3 C4 119.9(2) . 7_557 y
N1 C3 C2 120.4(2) . . ?
C4 C3 C2 119.7(2) 7_557 . ?
N1 C4 C5 121.3(2) . . ?
N1 C4 C3 119.15(19) . 7_557 ?
C5 C4 C3 119.5(2) . 7_557 ?
C6 C5 C4 120.5(2) . . ?
C6 C5 H5 119.8 . . ?
C4 C5 H5 119.8 . . ?
C5 C6 C1 119.9(2) . 7_557 ?
C5 C6 H6 120.0 . . ?
C1 C6 H6 120.0 7_557 . ?
C8 C7 C12 120.8(2) . . ?
C8 C7 N1 119.5(2) . . ?
C12 C7 N1 119.7(2) . . ?
C7 C8 C9 120.0(2) . . ?
C7 C8 H8 120.0 . . ?
C9 C8 H8 120.0 . . ?
C10 C9 C8 119.4(2) . . ?
C10 C9 H9 120.3 . . ?
C8 C9 H9 120.3 . . ?
O2 C10 C11 115.9(2) . . ?
O2 C10 C9 123.9(2) . . ?
C11 C10 C9 120.2(2) . . ?
C10 C11 C12 120.2(2) . . ?
C10 C11 H11 119.9 . . ?
C12 C11 H11 119.9 . . ?
C11 C12 C7 119.4(2) . . ?
C11 C12 H12 120.3 . . ?
C7 C12 H12 120.3 . . ?
O1 C13 H13A 109.5 . . ?
O1 C13 H13B 109.5 . . ?
H13A C13 H13B 109.5 . . ?
O1 C13 H13C 109.5 . . ?
H13A C13 H13C 109.5 . . ?
H13B C13 H13C 109.5 . . ?
O2 C14 H14A 109.5 . . ?
O2 C14 H14B 109.5 . . ?
H14A C14 H14B 109.5 . . ?
O2 C14 H14C 109.5 . . ?
H14A C14 H14C 109.5 . . ?
H14B C14 H14C 109.5 . . ?
N2 C15 C16 179.9(3) . . ?
C15 C16 C15 120.4(3) 2 . y
C15 C16 C17 119.78(15) 2 . y
C15 C16 C17 119.78(15) . . y
N3 C17 C16 180.0 . . ?

loop_
_geom_bond_atom_site_label_1
_geom_bond_atom_site_label_2
_geom_bond_distance
_geom_bond_site_symmetry_2
_geom_bond_publ_flag
O1 C1 1.360(3) . ?
O1 C13 1.428(3) . ?
O2 C10 1.364(3) . ?
O2 C14 1.428(3) . ?
N1 C3 1.381(3) . y
N1 C4 1.394(3) . y
N1 C7 1.447(3) . y
N2 C15 1.147(3) . y
N3 C17 1.165(5) . y
C1 C2 1.375(3) . ?
C1 C6 1.401(3) 7_557 ?
C2 C3 1.411(3) . ?
C2 H2 0.9500 . ?
C3 C4 1.406(3) 7_557 y
C4 C5 1.396(3) . ?
C4 C3 1.406(3) 7_557 ?
C5 C6 1.378(3) . ?
C5 H5 0.9500 . ?
C6 C1 1.401(3) 7_557 ?
C6 H6 0.9500 . ?
C7 C8 1.371(3) . ?
C7 C12 1.385(3) . ?
C8 C9 1.391(3) . ?
C8 H8 0.9500 . ?
C9 C10 1.387(3) . ?
C9 H9 0.9500 . ?
C10 C11 1.381(4) . ?
C11 C12 1.384(3) . ?
C11 H11 0.9500 . ?
C12 H12 0.9500 . ?
C13 H13A 0.9800 . ?
C13 H13B 0.9800 . ?
C13 H13C 0.9800 . ?
C14 H14A 0.9800 . ?
C14 H14B 0.9800 . ?
C14 H14C 0.9800 . ?
C15 C16 1.410(3) . y
C16 C15 1.410(3) 2 ?
C16 C17 1.411(5) . y

loop_
_geom_torsion_atom_site_label_1
_geom_torsion_atom_site_label_2
_geom_torsion_atom_site_label_3
_geom_torsion_atom_site_label_4
_geom_torsion
_geom_torsion_site_symmetry_1
_geom_torsion_site_symmetry_2
_geom_torsion_site_symmetry_3
_geom_torsion_site_symmetry_4
_geom_torsion_publ_flag
C13 O1 C1 C2 -7.2(4) . . . . y
C13 O1 C1 C6 173.9(2) . . . 7_557 ?
O1 C1 C2 C3 -178.2(2) . . . . ?
C6 C1 C2 C3 0.6(4) 7_557 . . . ?
C4 N1 C3 C4 0.5(4) . . . 7_557 ?
C7 N1 C3 C4 179.1(2) . . . 7_557 ?
C4 N1 C3 C2 -178.8(2) . . . . ?
C7 N1 C3 C2 -0.3(3) . . . . ?
C1 C2 C3 N1 179.9(2) . . . . ?
C1 C2 C3 C4 0.6(4) . . . 7_557 ?
C3 N1 C4 C5 179.0(2) . . . . ?
C7 N1 C4 C5 0.5(3) . . . . ?
C3 N1 C4 C3 -0.5(4) . . . 7_557 ?
C7 N1 C4 C3 -179.1(2) . . . 7_557 ?
N1 C4 C5 C6 179.0(2) . . . . ?
C3 C4 C5 C6 -1.5(4) 7_557 . . . ?
C4 C5 C6 C1 0.3(4) . . . 7_557 ?
C3 N1 C7 C8 80.2(3) . . . . y
C4 N1 C7 C8 -101.2(3) . . . . ?
C3 N1 C7 C12 -99.1(3) . . . . ?
C4 N1 C7 C12 79.5(3) . . . . ?
C12 C7 C8 C9 0.7(3) . . . . ?
N1 C7 C8 C9 -178.6(2) . . . . ?
C7 C8 C9 C10 -0.4(3) . . . . ?
C14 O2 C10 C11 -174.7(2) . . . . ?
C14 O2 C10 C9 5.7(3) . . . . y
C8 C9 C10 O2 179.3(2) . . . . ?
C8 C9 C10 C11 -0.3(3) . . . . ?
O2 C10 C11 C12 -179.0(2) . . . . ?
C9 C10 C11 C12 0.7(4) . . . . ?
C10 C11 C12 C7 -0.4(4) . . . . ?
C8 C7 C12 C11 -0.3(3) . . . . ?
N1 C7 C12 C11 178.9(2) . . . . ?
N2 C15 C16 C15 -178(100) . . . 2 ?
N2 C15 C16 C17 2(100) . . . . ?
C15 C16 C17 N3 -144(100) 2 . . . ?
C15 C16 C17 N3 36(100) . . . . ?
